data_2009424
loop_
_publ_author_name
'Giaquinta, D.M.'
'Davis, W.M.'
'Zur Loye, H.-C.'

_publ_section_title
;
 Structure of indium iron oxide
;
_journal_issue 1
_journal_name_full 'Acta Crystallographica Section C'
_journal_page_first 5
_journal_page_last 7
_journal_paper_doi 10.1107/S0108270193007723
_journal_volume 50
_journal_year 1994
_chemical_formula_moiety 'In1 Fe1 O3'
_chemical_formula_sum 'Fe In O3'
_chemical_formula_weight 218.67
_symmetry_cell_setting hexagonal
_symmetry_space_group_name_Hall '-P 6c 2c'
_symmetry_space_group_name_H-M 'P 63/m m c'
_atom_type_scat_source
;International Tables for X-ray Crystallography (1974, Vol. IV, Tables 2.2A,
2.3.1)
;
_cell_angle_alpha 90
_cell_angle_beta 90
_cell_angle_gamma 120
_cell_formula_units_Z 2
_cell_length_a 3.3270(2)
_cell_length_b 3.3270(2)
_cell_length_c 12.17500(10)
_cell_measurement_reflns_used 25
_cell_measurement_temperature 296
_cell_measurement_theta_max 12
_cell_measurement_theta_min 9
_cell_volume 116.709(10)
_diffrn_measurement_device 'Enraf-Nonius CAD-4'
_diffrn_measurement_method \w/2\q
_diffrn_radiation_type MoK\a
_diffrn_radiation_wavelength 0.71069
_diffrn_reflns_av_R_equivalents 0.028
_diffrn_reflns_limit_h_max 4
_diffrn_reflns_limit_h_min 0
_diffrn_reflns_limit_k_max 4
_diffrn_reflns_limit_k_min -4
_diffrn_reflns_limit_l_max 16
_diffrn_reflns_limit_l_min -16
_diffrn_reflns_number 1027
_diffrn_reflns_theta_max 29.8
_diffrn_standards_decay_% 'no decay'
_diffrn_standards_interval_time 60
_diffrn_standards_number 3
_exptl_absorpt_coefficient_mu 15.66
_exptl_absorpt_correction_T_max 1.10
_exptl_absorpt_correction_T_min 0.89
_exptl_absorpt_correction_type 'empirical (DIFABS; Walker & Stuart, 1983)'
_exptl_crystal_colour brown
_exptl_crystal_density_diffrn 6.219
_exptl_crystal_description 'hexagonal plate'
_exptl_crystal_size_max 0.08
_exptl_crystal_size_mid 0.08
_exptl_crystal_size_min 0.02
_refine_diff_density_max 0.54
_refine_diff_density_min -0.74
_refine_ls_extinction_coef 0.2545(2)E-4
_refine_ls_extinction_method 'secondary- TEXSAN'
_refine_ls_goodness_of_fit_obs 1.28
_refine_ls_number_parameters 11
_refine_ls_number_reflns 85
_refine_ls_R_factor_obs 0.014
_refine_ls_shift/esd_max 0.01
_refine_ls_structure_factor_coef F
_refine_ls_weighting_details 'w = 4F~o~^2^/\s^2^(F~o~^2^)'
_refine_ls_weighting_scheme calc
_refine_ls_wR_factor_obs 0.015
_reflns_number_observed 85
_reflns_number_total 113
_reflns_observed_criterion I>3.00\s(I)
_cod_data_source_file st1059.cif
_cod_data_source_block st1059_structure_1_of_1
_cod_depositor_comments
;
The following automatic conversions were performed:

'_refine_ls_weighting_scheme' value '4F~o~^2^/\s^2^(F~o~^2^)' was
changed to 'calc'. New tag '_refine_ls_weighting_details' was
created. The value of the new tag was set to 'w =
4F~o~^2^/\s^2^(F~o~^2^)'.

Automatic conversion script
Id: cif_fix_values 3143 2015-03-26 13:38:13Z robertas 
;
_cod_original_cell_volume 116.76(2)
_cod_original_formula_sum 'Fe1 In1 O3'
_cod_database_code 2009424

loop_
_atom_site_label
_atom_site_fract_x
_atom_site_fract_y
_atom_site_fract_z
_atom_site_U_iso_or_equiv
In .0 .0 .0 .48(2)
Fe 0.666666666666667 0.333333333333333 0.25 .32(3)
O(1) 0.666666666666667 0.333333333333333 .0850(3) .55(8)
O(2) .0 .0 0.25 .70(10)

loop_
_geom_angle_atom_site_label_1
_geom_angle_atom_site_label_2
_geom_angle_atom_site_label_3
_geom_angle
_geom_angle_publ_flag
O(1) In O(1) 99.30(10) yes
O(1) In O(1) 80.70(10) yes
O(1) In O(1) 180 yes
O(1) Fe O(2) 90 yes
O(2) Fe O(2) 120 yes

loop_
_geom_bond_atom_site_label_1
_geom_bond_atom_site_label_2
_geom_bond_distance
_geom_bond_publ_flag
In In 3.3270(2) yes
In O(1) 2.182(2) yes
Fe O(1) 2.008(4) yes
Fe O(2) 1.92080(10) yes
In Fe 3.59920(10) yes
Fe Fe 3.3270(2) yes
